data_2221236
loop_
_publ_author_name
'Wu, Yong'
'Rao, Xiao-Ping'
'Wang, Zong-De'
'Song, Zhan-Qian'
'Yao, Xu-Jie'

_publ_section_title
;
 <i>N</i>-(2-Pyridylmethyleneamino)dehydroabietylamine
;
_journal_coeditor_code AT2704
_journal_issue 4
_journal_name_full 'Acta Crystallographica Section E'
_journal_page_first o786
_journal_paper_doi 10.1107/S1600536809009040
_journal_volume 65
_journal_year 2009
_chemical_formula_iupac 'C26 H33 N2'
_chemical_formula_moiety 'C26 H33 N2'
_chemical_formula_sum 'C26 H33 N2'
_chemical_formula_weight 373.54
_chemical_name_common
;
<i>N</i>-(2-Pyridylmethyleneamino)dehydroabietylamine
;
_chemical_name_systematic
;
1-[(1<i>R</i>,4a<i>S</i>,10a<i>R</i>)-7-isopropyl-1,2,3,4,4a,9,10,10a-
octahydrophenanthren-1-yl]-<i>N</i>-[(<i>E</i>)-2-
pyridylmethyleneamino]methanamine
;
_space_group_IT_number 4
_symmetry_cell_setting monoclinic
_symmetry_space_group_name_Hall 'P 2yb'
_symmetry_space_group_name_H-M 'P 1 21 1'
_atom_sites_solution_hydrogens geom
_atom_sites_solution_primary direct
_atom_sites_solution_secondary difmap
_audit_creation_method SHELXL-97
_cell_angle_alpha 90.00
_cell_angle_beta 98.71(3)
_cell_angle_gamma 90.00
_cell_formula_units_Z 2
_cell_length_a 11.294(2)
_cell_length_b 6.0870(12)
_cell_length_c 16.129(3)
_cell_measurement_reflns_used 25
_cell_measurement_temperature 293(2)
_cell_measurement_theta_max 13
_cell_measurement_theta_min 10
_cell_volume 1096.0(4)
_computing_cell_refinement 'CAD-4 Software (Enraf--Nonius, 1989)'
_computing_data_collection 'CAD-4 Software (Enraf--Nonius, 1989)'
_computing_data_reduction 'XCAD4 (Harms & Wocadlo, 1995)'
_computing_molecular_graphics 'SHELXL97 (Sheldrick, 2008)'
_computing_publication_material 'SHELXL97 (Sheldrick, 2008)'
_computing_structure_refinement 'SHELXL97 (Sheldrick, 2008)'
_computing_structure_solution 'SHELXS97 (Sheldrick, 2008)'
_diffrn_ambient_temperature 293(2)
_diffrn_measured_fraction_theta_full 0.997
_diffrn_measured_fraction_theta_max 0.997
_diffrn_measurement_device_type 'Enraf--Nonius CAD-4'
_diffrn_measurement_method \w/2\q
_diffrn_radiation_monochromator graphite
_diffrn_radiation_source 'fine-focus sealed tube'
_diffrn_radiation_type MoK\a
_diffrn_radiation_wavelength 0.71073
_diffrn_reflns_av_R_equivalents 0.0454
_diffrn_reflns_av_sigmaI/netI 0.0640
_diffrn_reflns_limit_h_max 13
_diffrn_reflns_limit_h_min 0
_diffrn_reflns_limit_k_max 7
_diffrn_reflns_limit_k_min 0
_diffrn_reflns_limit_l_max 19
_diffrn_reflns_limit_l_min -19
_diffrn_reflns_number 2478
_diffrn_reflns_theta_full 25.98
_diffrn_reflns_theta_max 25.98
_diffrn_reflns_theta_min 1.28
_diffrn_standards_decay_% 0
_diffrn_standards_interval_count 200
_diffrn_standards_interval_time 120
_diffrn_standards_number 3
_exptl_absorpt_coefficient_mu 0.065
_exptl_absorpt_correction_T_max 0.9735
_exptl_absorpt_correction_T_min 0.9506
_exptl_absorpt_correction_type psi-scan
_exptl_absorpt_process_details '(North <i>et al.</i>,  1968)'
_exptl_crystal_colour white
_exptl_crystal_density_diffrn 1.132
_exptl_crystal_density_method 'not measured'
_exptl_crystal_description block
_exptl_crystal_F_000 406
_exptl_crystal_size_max 0.30
_exptl_crystal_size_mid 0.20
_exptl_crystal_size_min 0.10
_refine_diff_density_max 0.187
_refine_diff_density_min -0.198
_refine_ls_extinction_method none
_refine_ls_goodness_of_fit_ref 0.995
_refine_ls_hydrogen_treatment constr
_refine_ls_matrix_type full
_refine_ls_number_parameters 253
_refine_ls_number_reflns 2357
_refine_ls_number_restraints 1
_refine_ls_restrained_S_all 0.995
_refine_ls_R_factor_all 0.1118
_refine_ls_R_factor_gt 0.0635
_refine_ls_shift/su_max 0.000
_refine_ls_shift/su_mean 0.000
_refine_ls_structure_factor_coef Fsqd
_refine_ls_weighting_details 'calc w=1/[\s^2^(Fo^2^)+(0.1P)^2^] where P=(Fo^2^+2Fc^2^)/3'
_refine_ls_weighting_scheme calc
_refine_ls_wR_factor_gt 0.1542
_refine_ls_wR_factor_ref 0.1883
_reflns_number_gt 1434
_reflns_number_total 2357
_reflns_threshold_expression I>2\s(I)
_cod_data_source_file at2704.cif
_cod_data_source_block I
_cod_original_sg_symbol_H-M 'P 21'
_cod_database_code 2221236
_cod_database_fobs_code 2221236

loop_
_symmetry_equiv_pos_as_xyz
'x, y, z'
'-x, y+1/2, -z'

loop_
_atom_site_type_symbol
_atom_site_label
_atom_site_fract_x
_atom_site_fract_y
_atom_site_fract_z
_atom_site_U_iso_or_equiv
_atom_site_adp_type
_atom_site_calc_flag
_atom_site_refinement_flags
_atom_site_occupancy
_atom_site_disorder_assembly
_atom_site_disorder_group
N N1 0.2116(4) 0.1781(8) -0.1368(2) 0.0616(12) Uani d . 1 . .
N N2 0.0270(5) 0.4047(9) -0.3125(3) 0.0814(15) Uani d . 1 . .
C C1 0.6341(7) 0.9761(12) 0.3876(4) 0.108(3) Uani d . 1 . .
H H1B 0.5647 1.0519 0.3598 0.162 Uiso calc R 1 . .
H H1C 0.6861 0.9407 0.3477 0.162 Uiso calc R 1 . .
H H1D 0.6758 1.0684 0.4307 0.162 Uiso calc R 1 . .
C C2 0.7016(5) 0.6441(12) 0.4723(4) 0.088(2) Uani d . 1 . .
H H2B 0.6750 0.5139 0.4975 0.132 Uiso calc R 1 . .
H H2C 0.7436 0.7369 0.5151 0.132 Uiso calc R 1 . .
H H2D 0.7543 0.6041 0.4333 0.132 Uiso calc R 1 . .
C C3 0.5953(5) 0.7653(10) 0.4268(3) 0.0653(15) Uani d . 1 . .
H H3A 0.5469 0.8099 0.4695 0.078 Uiso calc R 1 . .
C C4 0.5153(5) 0.6250(9) 0.3642(3) 0.0560(14) Uani d . 1 . .
C C5 0.3996(4) 0.5769(10) 0.3732(3) 0.0602(15) Uani d . 1 . .
H H5A 0.3690 0.6303 0.4197 0.072 Uiso calc R 1 . .
C C6 0.3280(4) 0.4524(9) 0.3157(3) 0.0541(13) Uani d . 1 . .
H H6A 0.2495 0.4261 0.3239 0.065 Uiso calc R 1 . .
C C7 0.3671(4) 0.3638(8) 0.2458(3) 0.0455(11) Uani d . 1 . .
C C8 0.4870(4) 0.4045(9) 0.2362(3) 0.0519(12) Uani d . 1 . .
C C9 0.5572(4) 0.5346(10) 0.2954(3) 0.0604(14) Uani d . 1 . .
H H9A 0.6360 0.5623 0.2883 0.072 Uiso calc R 1 . .
C C10 0.2857(4) 0.2215(8) 0.1825(3) 0.0444(11) Uani d . 1 . .
C C11 0.3278(4) 0.2466(8) 0.0964(2) 0.0433(10) Uani d . 1 . .
H H11A 0.3290 0.4054 0.0865 0.052 Uiso calc R 1 . .
C C12 0.4589(4) 0.1745(10) 0.1029(3) 0.0636(15) Uani d . 1 . .
H H12A 0.4658 0.0218 0.1200 0.076 Uiso calc R 1 . .
H H12B 0.4840 0.1863 0.0482 0.076 Uiso calc R 1 . .
C C13 0.5392(5) 0.3102(14) 0.1640(3) 0.092(2) Uani d . 1 . .
H H13A 0.6185 0.3356 0.1576 0.110 Uiso calc R 1 . .
C C14 0.1547(4) 0.2973(9) 0.1759(3) 0.0534(13) Uani d . 1 . .
H H14A 0.1260 0.2672 0.2284 0.064 Uiso calc R 1 . .
H H14B 0.1507 0.4547 0.1666 0.064 Uiso calc R 1 . .
C C15 0.0736(4) 0.1820(11) 0.1046(3) 0.0639(15) Uani d . 1 . .
H H15A 0.0739 0.0251 0.1152 0.077 Uiso calc R 1 . .
H H15B -0.0078 0.2349 0.1022 0.077 Uiso calc R 1 . .
C C16 0.1160(4) 0.2251(9) 0.0222(3) 0.0538(13) Uani d . 1 . .
H H16A 0.1099 0.3814 0.0106 0.065 Uiso calc R 1 . .
H H16B 0.0629 0.1501 -0.0217 0.065 Uiso calc R 1 . .
C C17 0.2442(4) 0.1517(8) 0.0188(3) 0.0482(12) Uani d . 1 . .
C C18 0.2950(5) -0.0156(9) 0.2187(3) 0.0686(16) Uani d . 1 . .
H H18A 0.2672 -0.0171 0.2721 0.103 Uiso calc R 1 . .
H H18B 0.3769 -0.0633 0.2256 0.103 Uiso calc R 1 . .
H H18C 0.2466 -0.1128 0.1808 0.103 Uiso calc R 1 . .
C C19 0.2519(5) -0.1014(9) 0.0118(3) 0.0617(15) Uani d . 1 . .
H H19A 0.2274 -0.1678 0.0604 0.093 Uiso calc R 1 . .
H H19B 0.3329 -0.1432 0.0082 0.093 Uiso calc R 1 . .
H H19C 0.2002 -0.1500 -0.0376 0.093 Uiso calc R 1 . .
C C20 0.2829(4) 0.2563(10) -0.0602(3) 0.0568(13) Uani d . 1 . .
H H20A 0.2753 0.4147 -0.0571 0.068 Uiso calc R 1 . .
H H20B 0.3665 0.2223 -0.0615 0.068 Uiso calc R 1 . .
C C21 0.1584(5) 0.3134(10) -0.1878(3) 0.0612(14) Uani d . 1 . .
H H21A 0.1654 0.4626 -0.1756 0.073 Uiso calc R 1 . .
C C22 0.0852(4) 0.2423(10) -0.2665(3) 0.0559(13) Uani d . 1 . .
C C23 -0.0394(6) 0.3452(14) -0.3848(4) 0.094(2) Uani d . 1 . .
H H23A -0.0807 0.4544 -0.4176 0.113 Uiso calc R 1 . .
C C24 -0.0503(6) 0.1341(14) -0.4132(4) 0.085(2) Uani d . 1 . .
H H24A -0.0981 0.1010 -0.4638 0.102 Uiso calc R 1 . .
C C25 0.0104(6) -0.0273(12) -0.3659(4) 0.0780(18) Uani d . 1 . .
H H25A 0.0054 -0.1723 -0.3843 0.094 Uiso calc R 1 . .
C C26 0.0784(5) 0.0259(11) -0.2916(3) 0.0672(15) Uani d . 1 . .
H H26A 0.1196 -0.0824 -0.2582 0.081 Uiso calc R 1 . .

loop_
_atom_site_aniso_label
_atom_site_aniso_U_11
_atom_site_aniso_U_22
_atom_site_aniso_U_33
_atom_site_aniso_U_12
_atom_site_aniso_U_13
_atom_site_aniso_U_23
N1 0.074(3) 0.052(3) 0.055(2) -0.001(2) 0.000(2) -0.007(2)
N2 0.091(4) 0.069(4) 0.079(3) 0.008(3) -0.008(3) 0.003(3)
C1 0.152(7) 0.067(5) 0.095(5) -0.038(5) -0.014(4) -0.001(4)
C2 0.084(4) 0.077(5) 0.092(4) -0.001(4) -0.027(3) -0.013(4)
C3 0.073(4) 0.058(4) 0.062(3) -0.005(3) 0.003(3) -0.007(3)
C4 0.067(3) 0.047(3) 0.049(3) 0.006(3) -0.006(2) -0.003(2)
C5 0.066(3) 0.063(4) 0.051(3) 0.004(3) 0.008(3) -0.001(3)
C6 0.056(3) 0.052(3) 0.054(3) -0.001(3) 0.005(2) 0.007(3)
C7 0.055(3) 0.037(3) 0.043(2) 0.002(2) 0.004(2) 0.009(2)
C8 0.050(3) 0.053(3) 0.051(3) -0.002(3) 0.001(2) -0.005(3)
C9 0.049(3) 0.066(4) 0.064(3) -0.012(3) 0.002(2) 0.005(3)
C10 0.044(2) 0.033(3) 0.054(2) -0.001(2) 0.003(2) 0.009(2)
C11 0.046(2) 0.033(2) 0.050(2) -0.001(2) 0.0013(19) 0.001(2)
C12 0.049(3) 0.075(4) 0.066(3) -0.001(3) 0.006(2) -0.016(3)
C13 0.049(3) 0.146(7) 0.083(4) -0.026(4) 0.020(3) -0.055(5)
C14 0.050(3) 0.052(3) 0.060(3) 0.000(2) 0.013(2) 0.004(3)
C15 0.043(2) 0.078(4) 0.069(3) -0.001(3) 0.000(2) 0.001(3)
C16 0.049(3) 0.047(3) 0.061(3) 0.000(3) -0.005(2) 0.005(3)
C17 0.055(3) 0.030(2) 0.059(3) -0.002(2) 0.005(2) -0.001(2)
C18 0.087(4) 0.046(3) 0.068(3) -0.012(3) -0.002(3) 0.019(3)
C19 0.067(3) 0.041(3) 0.073(3) -0.003(3) -0.002(3) -0.004(3)
C20 0.067(3) 0.050(3) 0.053(3) -0.008(3) 0.005(2) -0.002(3)
C21 0.068(3) 0.054(3) 0.061(3) -0.001(3) 0.008(3) -0.006(3)
C22 0.061(3) 0.053(3) 0.053(3) 0.002(3) 0.007(2) 0.006(3)
C23 0.089(5) 0.088(6) 0.094(5) 0.014(4) -0.021(4) 0.016(5)
C24 0.087(4) 0.098(6) 0.065(4) -0.029(4) -0.001(3) 0.001(4)
C25 0.102(5) 0.063(4) 0.067(4) -0.014(4) 0.008(3) -0.005(4)
C26 0.076(4) 0.060(4) 0.064(3) -0.005(3) 0.007(3) 0.003(3)

loop_
_atom_type_symbol
_atom_type_description
_atom_type_scat_dispersion_real
_atom_type_scat_dispersion_imag
_atom_type_scat_source
C C 0.0033 0.0016 'International Tables Vol C Tables 4.2.6.8 and 6.1.1.4'
H H 0.0000 0.0000 'International Tables Vol C Tables 4.2.6.8 and 6.1.1.4'
N N 0.0061 0.0033 'International Tables Vol C Tables 4.2.6.8 and 6.1.1.4'

loop_
_geom_angle_atom_site_label_1
_geom_angle_atom_site_label_2
_geom_angle_atom_site_label_3
_geom_angle_site_symmetry_1
_geom_angle_site_symmetry_3
_geom_angle
_geom_angle_publ_flag
C21 N1 C20 . . 119.6(5) ?
C23 N2 C22 . . 116.4(6) ?
C3 C1 H1B . . 109.5 ?
C3 C1 H1C . . 109.5 ?
H1B C1 H1C . . 109.5 ?
C3 C1 H1D . . 109.5 ?
H1B C1 H1D . . 109.5 ?
H1C C1 H1D . . 109.5 ?
C3 C2 H2B . . 109.5 ?
C3 C2 H2C . . 109.5 ?
H2B C2 H2C . . 109.5 ?
C3 C2 H2D . . 109.5 ?
H2B C2 H2D . . 109.5 ?
H2C C2 H2D . . 109.5 ?
C2 C3 C4 . . 113.7(5) ?
C2 C3 C1 . . 110.9(6) ?
C4 C3 C1 . . 112.2(4) ?
C2 C3 H3A . . 106.5 ?
C4 C3 H3A . . 106.5 ?
C1 C3 H3A . . 106.5 ?
C5 C4 C9 . . 116.6(5) ?
C5 C4 C3 . . 122.3(5) ?
C9 C4 C3 . . 121.1(5) ?
C6 C5 C4 . . 121.6(5) ?
C6 C5 H5A . . 119.2 ?
C4 C5 H5A . . 119.2 ?
C5 C6 C7 . . 122.8(5) ?
C5 C6 H6A . . 118.6 ?
C7 C6 H6A . . 118.6 ?
C6 C7 C8 . . 116.9(4) ?
C6 C7 C10 . . 122.0(4) ?
C8 C7 C10 . . 121.1(4) ?
C9 C8 C7 . . 118.9(4) ?
C9 C8 C13 . . 120.0(4) ?
C7 C8 C13 . . 121.1(4) ?
C4 C9 C8 . . 123.2(5) ?
C4 C9 H9A . . 118.4 ?
C8 C9 H9A . . 118.4 ?
C7 C10 C14 . . 110.5(4) ?
C7 C10 C11 . . 107.9(3) ?
C14 C10 C11 . . 109.4(3) ?
C7 C10 C18 . . 105.9(3) ?
C14 C10 C18 . . 108.3(4) ?
C11 C10 C18 . . 114.7(4) ?
C12 C11 C10 . . 109.6(4) ?
C12 C11 C17 . . 114.2(4) ?
C10 C11 C17 . . 117.0(4) ?
C12 C11 H11A . . 104.9 ?
C10 C11 H11A . . 104.9 ?
C17 C11 H11A . . 104.9 ?
C13 C12 C11 . . 111.9(5) ?
C13 C12 H12A . . 109.2 ?
C11 C12 H12A . . 109.2 ?
C13 C12 H12B . . 109.2 ?
C11 C12 H12B . . 109.2 ?
H12A C12 H12B . . 107.9 ?
C12 C13 C8 . . 117.2(4) ?
C12 C13 H13A . . 121.4 ?
C8 C13 H13A . . 121.4 ?
C15 C14 C10 . . 112.1(4) ?
C15 C14 H14A . . 109.2 ?
C10 C14 H14A . . 109.2 ?
C15 C14 H14B . . 109.2 ?
C10 C14 H14B . . 109.2 ?
H14A C14 H14B . . 107.9 ?
C16 C15 C14 . . 110.5(4) ?
C16 C15 H15A . . 109.5 ?
C14 C15 H15A . . 109.5 ?
C16 C15 H15B . . 109.5 ?
C14 C15 H15B . . 109.5 ?
H15A C15 H15B . . 108.1 ?
C15 C16 C17 . . 114.4(4) ?
C15 C16 H16A . . 108.7 ?
C17 C16 H16A . . 108.7 ?
C15 C16 H16B . . 108.7 ?
C17 C16 H16B . . 108.7 ?
H16A C16 H16B . . 107.6 ?
C16 C17 C20 . . 107.4(4) ?
C16 C17 C19 . . 111.0(4) ?
C20 C17 C19 . . 108.9(4) ?
C16 C17 C11 . . 108.9(4) ?
C20 C17 C11 . . 107.2(4) ?
C19 C17 C11 . . 113.1(4) ?
C10 C18 H18A . . 109.5 ?
C10 C18 H18B . . 109.5 ?
H18A C18 H18B . . 109.5 ?
C10 C18 H18C . . 109.5 ?
H18A C18 H18C . . 109.5 ?
H18B C18 H18C . . 109.5 ?
C17 C19 H19A . . 109.5 ?
C17 C19 H19B . . 109.5 ?
H19A C19 H19B . . 109.5 ?
C17 C19 H19C . . 109.5 ?
H19A C19 H19C . . 109.5 ?
H19B C19 H19C . . 109.5 ?
N1 C20 C17 . . 112.2(4) ?
N1 C20 H20A . . 109.2 ?
C17 C20 H20A . . 109.2 ?
N1 C20 H20B . . 109.2 ?
C17 C20 H20B . . 109.2 ?
H20A C20 H20B . . 107.9 ?
N1 C21 C22 . . 121.6(5) ?
N1 C21 H21A . . 119.2 ?
C22 C21 H21A . . 119.2 ?
N2 C22 C26 . . 122.7(5) ?
N2 C22 C21 . . 115.0(5) ?
C26 C22 C21 . . 122.2(5) ?
N2 C23 C24 . . 123.9(7) ?
N2 C23 H23A . . 118.0 ?
C24 C23 H23A . . 118.0 ?
C25 C24 C23 . . 118.6(6) ?
C25 C24 H24A . . 120.7 ?
C23 C24 H24A . . 120.7 ?
C26 C25 C24 . . 119.4(7) ?
C26 C25 H25A . . 120.3 ?
C24 C25 H25A . . 120.3 ?
C25 C26 C22 . . 119.0(6) ?
C25 C26 H26A . . 120.5 ?
C22 C26 H26A . . 120.5 ?

loop_
_geom_bond_atom_site_label_1
_geom_bond_atom_site_label_2
_geom_bond_site_symmetry_2
_geom_bond_distance
_geom_bond_publ_flag
N1 C21 . 1.251(6) ?
N1 C20 . 1.449(6) ?
N2 C23 . 1.337(8) ?
N2 C22 . 1.345(7) ?
C1 C3 . 1.523(9) ?
C1 H1B . 0.9600 ?
C1 H1C . 0.9600 ?
C1 H1D . 0.9600 ?
C2 C3 . 1.502(8) ?
C2 H2B . 0.9600 ?
C2 H2C . 0.9600 ?
C2 H2D . 0.9600 ?
C3 C4 . 1.513(7) ?
C3 H3A . 0.9800 ?
C4 C5 . 1.368(7) ?
C4 C9 . 1.386(7) ?
C5 C6 . 1.364(7) ?
C5 H5A . 0.9300 ?
C6 C7 . 1.381(6) ?
C6 H6A . 0.9300 ?
C7 C8 . 1.407(6) ?
C7 C10 . 1.534(6) ?
C8 C9 . 1.392(7) ?
C8 C13 . 1.498(7) ?
C9 H9A . 0.9300 ?
C10 C14 . 1.537(6) ?
C10 C11 . 1.543(6) ?
C10 C18 . 1.555(7) ?
C11 C12 . 1.532(6) ?
C11 C17 . 1.560(6) ?
C11 H11A . 0.9800 ?
C12 C13 . 1.485(7) ?
C12 H12A . 0.9700 ?
C12 H12B . 0.9700 ?
C13 H13A . 0.9300 ?
C14 C15 . 1.528(7) ?
C14 H14A . 0.9700 ?
C14 H14B . 0.9700 ?
C15 C16 . 1.501(6) ?
C15 H15A . 0.9700 ?
C15 H15B . 0.9700 ?
C16 C17 . 1.524(6) ?
C16 H16A . 0.9700 ?
C16 H16B . 0.9700 ?
C17 C20 . 1.545(7) ?
C17 C19 . 1.548(7) ?
C18 H18A . 0.9600 ?
C18 H18B . 0.9600 ?
C18 H18C . 0.9600 ?
C19 H19A . 0.9600 ?
C19 H19B . 0.9600 ?
C19 H19C . 0.9600 ?
C20 H20A . 0.9700 ?
C20 H20B . 0.9700 ?
C21 C22 . 1.473(7) ?
C21 H21A . 0.9300 ?
C22 C26 . 1.376(8) ?
C23 C24 . 1.363(10) ?
C23 H23A . 0.9300 ?
C24 C25 . 1.363(9) ?
C24 H24A . 0.9300 ?
C25 C26 . 1.361(8) ?
C25 H25A . 0.9300 ?
C26 H26A . 0.9300 ?

loop_
_geom_torsion_atom_site_label_1
_geom_torsion_atom_site_label_2
_geom_torsion_atom_site_label_3
_geom_torsion_atom_site_label_4
_geom_torsion_site_symmetry_1
_geom_torsion_site_symmetry_2
_geom_torsion_site_symmetry_3
_geom_torsion_site_symmetry_4
_geom_torsion
_geom_torsion_publ_flag
C2 C3 C4 C5 . . . . 115.6(6) ?
C1 C3 C4 C5 . . . . -117.5(6) ?
C2 C3 C4 C9 . . . . -63.0(7) ?
C1 C3 C4 C9 . . . . 63.9(7) ?
C9 C4 C5 C6 . . . . -2.2(8) ?
C3 C4 C5 C6 . . . . 179.2(5) ?
C4 C5 C6 C7 . . . . 1.1(8) ?
C5 C6 C7 C8 . . . . 0.9(7) ?
C5 C6 C7 C10 . . . . 179.1(5) ?
C6 C7 C8 C9 . . . . -1.8(7) ?
C10 C7 C8 C9 . . . . 180.0(5) ?
C6 C7 C8 C13 . . . . 178.2(5) ?
C10 C7 C8 C13 . . . . 0.0(8) ?
C5 C4 C9 C8 . . . . 1.3(8) ?
C3 C4 C9 C8 . . . . 179.9(5) ?
C7 C8 C9 C4 . . . . 0.7(8) ?
C13 C8 C9 C4 . . . . -179.2(6) ?
C6 C7 C10 C14 . . . . 32.6(6) ?
C8 C7 C10 C14 . . . . -149.3(4) ?
C6 C7 C10 C11 . . . . 152.2(4) ?
C8 C7 C10 C11 . . . . -29.7(6) ?
C6 C7 C10 C18 . . . . -84.5(5) ?
C8 C7 C10 C18 . . . . 93.6(5) ?
C7 C10 C11 C12 . . . . 58.8(5) ?
C14 C10 C11 C12 . . . . 179.2(4) ?
C18 C10 C11 C12 . . . . -59.0(5) ?
C7 C10 C11 C17 . . . . -169.0(4) ?
C14 C10 C11 C17 . . . . -48.7(5) ?
C18 C10 C11 C17 . . . . 73.2(5) ?
C10 C11 C12 C13 . . . . -60.7(6) ?
C17 C11 C12 C13 . . . . 165.7(5) ?
C11 C12 C13 C8 . . . . 29.8(8) ?
C9 C8 C13 C12 . . . . -179.5(6) ?
C7 C8 C13 C12 . . . . 0.5(9) ?
C7 C10 C14 C15 . . . . 171.7(4) ?
C11 C10 C14 C15 . . . . 53.0(5) ?
C18 C10 C14 C15 . . . . -72.6(5) ?
C10 C14 C15 C16 . . . . -58.8(6) ?
C14 C15 C16 C17 . . . . 58.4(6) ?
C15 C16 C17 C20 . . . . -166.7(4) ?
C15 C16 C17 C19 . . . . 74.4(6) ?
C15 C16 C17 C11 . . . . -50.8(6) ?
C12 C11 C17 C16 . . . . 176.9(4) ?
C10 C11 C17 C16 . . . . 46.9(5) ?
C12 C11 C17 C20 . . . . -67.1(5) ?
C10 C11 C17 C20 . . . . 162.8(4) ?
C12 C11 C17 C19 . . . . 52.9(6) ?
C10 C11 C17 C19 . . . . -77.1(5) ?
C21 N1 C20 C17 . . . . 124.8(5) ?
C16 C17 C20 N1 . . . . -63.6(5) ?
C19 C17 C20 N1 . . . . 56.7(6) ?
C11 C17 C20 N1 . . . . 179.5(4) ?
C20 N1 C21 C22 . . . . 179.8(4) ?
C23 N2 C22 C26 . . . . 0.3(9) ?
C23 N2 C22 C21 . . . . 179.4(5) ?
N1 C21 C22 N2 . . . . 175.8(5) ?
N1 C21 C22 C26 . . . . -5.1(8) ?
C22 N2 C23 C24 . . . . -0.2(11) ?
N2 C23 C24 C25 . . . . -0.4(12) ?
C23 C24 C25 C26 . . . . 0.9(10) ?
C24 C25 C26 C22 . . . . -0.7(9) ?
N2 C22 C26 C25 . . . . 0.1(9) ?
C21 C22 C26 C25 . . . . -178.9(5) ?

loop_
_cod_related_entry_id
_cod_related_entry_database
_cod_related_entry_code
1 ChemSpider 24741946
